data_7124217
loop_
_publ_author_name
'Ito, Jun-ichi'
'Ishihara, Takahiro'
'Fukuoka, Takaki'
'Binti Mat Napi, Siti Rokiah'
'Kameo, Hajime'
'Nishiyama, Hisao'

_publ_section_title
;
 Modulation of Coordination Geometry of NCN and NCNC Rh Complexes for
 Ambidextrous Chiral Catalysts
;
_journal_name_full 'Chemical Communications'
_journal_paper_doi 10.1039/C9CC06520B
_journal_year 2019
_chemical_absolute_configuration rm
_chemical_formula_sum 'C32 H42 N2 O4.5 Rh'
_chemical_formula_weight 629.59
_space_group_IT_number 1
_space_group_name_Hall 'P 1'
_space_group_name_H-M_alt 'P 1'
_symmetry_cell_setting triclinic
_symmetry_space_group_name_Hall 'P 1'
_symmetry_space_group_name_H-M 'P 1'
_atom_sites_solution_hydrogens geom
_atom_sites_solution_primary direct
_atom_sites_solution_secondary difmap
_audit_creation_method SHELXL-97
_audit_update_record
;
2016-09-30 deposited with the CCDC.    2019-09-18 downloaded from the CCDC.
;
_cell_angle_alpha 89.798(7)
_cell_angle_beta 86.468(7)
_cell_angle_gamma 70.434(7)
_cell_formula_units_Z 2
_cell_length_a 8.797(4)
_cell_length_b 12.138(5)
_cell_length_c 15.509(6)
_cell_measurement_reflns_used 5049
_cell_measurement_temperature 123(2)
_cell_measurement_theta_max 28.22
_cell_measurement_theta_min 2.23
_cell_volume 1557.2(11)
_computing_cell_refinement 'Bruker SMART'
_computing_data_collection 'Bruker SMART'
_computing_data_reduction 'Bruker SAINT'
_computing_molecular_graphics 'Bruker SHELXTL'
_computing_publication_material 'Bruker SHELXTL'
_computing_structure_refinement 'SHELXL-97 (Sheldrick, 1997)'
_computing_structure_solution 'SHELXS-97 (Sheldrick, 1990)'
_diffrn_ambient_temperature 123(2)
_diffrn_detector_area_resol_mean 8.366
_diffrn_measured_fraction_theta_full 0.972
_diffrn_measured_fraction_theta_max 0.972
_diffrn_measurement_device_type 'CCD area detector'
_diffrn_measurement_method 'phi and omega scans'
_diffrn_radiation_monochromator graphite
_diffrn_radiation_source 'fine-focus sealed tube'
_diffrn_radiation_type MoK\a
_diffrn_radiation_wavelength 0.71073
_diffrn_reflns_av_R_equivalents 0.0361
_diffrn_reflns_av_sigmaI/netI 0.0646
_diffrn_reflns_limit_h_max 7
_diffrn_reflns_limit_h_min -11
_diffrn_reflns_limit_k_max 13
_diffrn_reflns_limit_k_min -16
_diffrn_reflns_limit_l_max 20
_diffrn_reflns_limit_l_min -20
_diffrn_reflns_number 11142
_diffrn_reflns_theta_full 28.22
_diffrn_reflns_theta_max 28.22
_diffrn_reflns_theta_min 2.23
_exptl_absorpt_coefficient_mu 0.587
_exptl_absorpt_correction_T_max 1.000000
_exptl_absorpt_correction_T_min 0.746925
_exptl_absorpt_correction_type empirical
_exptl_crystal_colour yellow
_exptl_crystal_density_diffrn 1.343
_exptl_crystal_density_method 'not measured'
_exptl_crystal_description prism
_exptl_crystal_F_000 658
_exptl_crystal_size_max 0.40
_exptl_crystal_size_mid 0.40
_exptl_crystal_size_min 0.30
_refine_diff_density_max 1.259
_refine_diff_density_min -0.470
_refine_diff_density_rms 0.106
_refine_ls_abs_structure_details 'Flack H D (1983), Acta Cryst. A39, 876-881'
_refine_ls_abs_structure_Flack -0.016(18)
_refine_ls_extinction_method none
_refine_ls_goodness_of_fit_ref 1.042
_refine_ls_hydrogen_treatment mixed
_refine_ls_matrix_type full
_refine_ls_number_parameters 735
_refine_ls_number_reflns 8980
_refine_ls_number_restraints 3
_refine_ls_restrained_S_all 1.042
_refine_ls_R_factor_all 0.0352
_refine_ls_R_factor_gt 0.0348
_refine_ls_shift/su_max 0.001
_refine_ls_shift/su_mean 0.000
_refine_ls_structure_factor_coef Fsqd
_refine_ls_weighting_details 'calc w=1/[\s^2^(Fo^2^)+(0.0528P)^2^+0.0429P] where P=(Fo^2^+2Fc^2^)/3'
_refine_ls_weighting_scheme calc
_refine_ls_wR_factor_gt 0.0900
_refine_ls_wR_factor_ref 0.0905
_reflns_number_gt 8855
_reflns_number_total 8980
_reflns_threshold_expression >2sigma(I)
_cod_data_source_file c9cc06520b2.cif
_cod_data_source_block 4_fuku04
_cod_depositor_comments
;
The following automatic conversions were performed:

'_symmetry_cell_setting' value 'Triclinic' changed to 'triclinic'
according to
/home/data/users/saulius/crontab/automatic-downloads/rss-feeds/RSC/lib/dictionaries/cif_core.dic
dictionary named 'cif_core.dic' version 2.4.2 from 2011-04-26.

'_exptl_absorpt_correction_type' value 'Empirical' changed to
'empirical' according to
/home/data/users/saulius/crontab/automatic-downloads/rss-feeds/RSC/lib/dictionaries/cif_core.dic
dictionary named 'cif_core.dic' version 2.4.2 from 2011-04-26.

Automatic conversion script
Id: cif_fix_values 4973 2017-02-22 13:04:09Z antanas 
;
_cod_original_sg_symbol_H-M P1
_cod_original_formula_sum 'C32 H42 N2 O4.50 Rh'
_cod_database_code 7124217

loop_
_symmetry_equiv_pos_as_xyz
'x, y, z'

loop_
_atom_site_label
_atom_site_type_symbol
_atom_site_fract_x
_atom_site_fract_y
_atom_site_fract_z
_atom_site_U_iso_or_equiv
_atom_site_adp_type
_atom_site_occupancy
_atom_site_symmetry_multiplicity
_atom_site_calc_flag
_atom_site_refinement_flags
_atom_site_disorder_assembly
_atom_site_disorder_group
C1 C 0.7307(4) 0.6962(3) 0.69768(19) 0.0181(6) Uani 1 1 d . . .
C2 C 0.6368(4) 0.6409(3) 0.6597(2) 0.0202(6) Uani 1 1 d . . .
C3 C 0.5608(4) 0.6900(3) 0.5845(2) 0.0236(6) Uani 1 1 d . . .
C4 C 0.5846(4) 0.7911(3) 0.5535(2) 0.0256(7) Uani 1 1 d . . .
H4 H 0.5351 0.8235 0.5022 0.031 Uiso 1 1 calc R . .
C5 C 0.6765(4) 0.8475(3) 0.5931(2) 0.0249(7) Uani 1 1 d . . .
C6 C 0.7527(4) 0.7975(3) 0.6680(2) 0.0210(6) Uani 1 1 d . . .
C7 C 0.4558(5) 0.6360(4) 0.5393(2) 0.0305(8) Uani 1 1 d . . .
H7A H 0.4117 0.6833 0.4895 0.046 Uiso 1 1 calc R . .
H7B H 0.3668 0.6329 0.5794 0.046 Uiso 1 1 calc R . .
H7C H 0.5204 0.5566 0.5195 0.046 Uiso 1 1 calc R . .
C8 C 0.6865(6) 0.9628(4) 0.5607(3) 0.0359(9) Uani 1 1 d . . .
H8A H 0.6457 0.9767 0.5029 0.054 Uiso 1 1 calc R . .
H8B H 0.7993 0.9601 0.5582 0.054 Uiso 1 1 calc R . .
H8C H 0.6210 1.0261 0.6001 0.054 Uiso 1 1 calc R . .
C9 C 0.6291(4) 0.5308(3) 0.7029(2) 0.0224(6) Uani 1 1 d . . .
H9A H 0.5162 0.5311 0.7069 0.027 Uiso 1 1 calc R . .
H9B H 0.6962 0.4614 0.6682 0.027 Uiso 1 1 calc R . .
C10 C 0.8518(5) 0.8467(3) 0.7223(2) 0.0244(7) Uani 1 1 d . . .
H10A H 0.7796 0.9133 0.7581 0.029 Uiso 1 1 calc R . .
H10B H 0.9248 0.8754 0.6845 0.029 Uiso 1 1 calc R . .
C11 C 0.8366(5) 0.4032(3) 0.9069(2) 0.0288(7) Uani 1 1 d . . .
H11A H 0.9208 0.4393 0.8988 0.043 Uiso 1 1 calc R . .
H11B H 0.8848 0.3228 0.9264 0.043 Uiso 1 1 calc R . .
H11C H 0.7537 0.4482 0.9504 0.043 Uiso 1 1 calc R . .
C12 C 0.7593(4) 0.4023(3) 0.8211(2) 0.0207(6) Uani 1 1 d . . .
H12 H 0.8448 0.3568 0.7770 0.025 Uiso 1 1 calc R . .
C13 C 0.6317(4) 0.3440(3) 0.8329(2) 0.0220(6) Uani 1 1 d . . .
C14 C 0.4851(5) 0.3980(3) 0.8808(2) 0.0262(7) Uani 1 1 d . . .
H14 H 0.4609 0.4752 0.9031 0.031 Uiso 1 1 calc R . .
C15 C 0.3751(5) 0.3398(4) 0.8959(3) 0.0312(8) Uani 1 1 d . . .
H15 H 0.2755 0.3774 0.9280 0.037 Uiso 1 1 calc R . .
C16 C 0.4100(5) 0.2271(4) 0.8644(3) 0.0345(8) Uani 1 1 d . . .
H16 H 0.3355 0.1867 0.8758 0.041 Uiso 1 1 calc R . .
C17 C 0.5526(6) 0.1736(4) 0.8164(3) 0.0361(9) Uani 1 1 d . . .
H17 H 0.5758 0.0963 0.7946 0.043 Uiso 1 1 calc R . .
C18 C 0.6636(5) 0.2315(3) 0.7995(3) 0.0290(7) Uani 1 1 d . . .
H18 H 0.7607 0.1945 0.7652 0.035 Uiso 1 1 calc R . .
C19 C 1.0973(5) 0.7003(3) 0.9116(2) 0.0285(7) Uani 1 1 d . . .
H19A H 1.2011 0.6596 0.8802 0.043 Uiso 1 1 calc R . .
H19B H 1.0378 0.6457 0.9221 0.043 Uiso 1 1 calc R . .
H19C H 1.1164 0.7306 0.9669 0.043 Uiso 1 1 calc R . .
C20 C 0.9986(4) 0.8015(3) 0.8580(2) 0.0233(7) Uani 1 1 d . . .
H20 H 0.8990 0.8482 0.8934 0.028 Uiso 1 1 calc R . .
C21 C 1.0917(4) 0.8816(3) 0.8289(2) 0.0225(7) Uani 1 1 d . . .
C22 C 1.2339(4) 0.8391(3) 0.7755(2) 0.0247(7) Uani 1 1 d . . .
H22 H 1.2772 0.7581 0.7611 0.030 Uiso 1 1 calc R . .
C23 C 1.3117(4) 0.9133(3) 0.7435(2) 0.0275(7) Uani 1 1 d . . .
H23 H 1.4082 0.8833 0.7074 0.033 Uiso 1 1 calc R . .
C24 C 1.2493(5) 1.0325(4) 0.7639(3) 0.0312(8) Uani 1 1 d . . .
H24 H 1.3025 1.0839 0.7417 0.037 Uiso 1 1 calc R . .
C25 C 1.1090(5) 1.0751(4) 0.8167(3) 0.0316(9) Uani 1 1 d . . .
H25 H 1.0649 1.1564 0.8300 0.038 Uiso 1 1 calc R . .
C26 C 1.0320(5) 1.0001(3) 0.8504(3) 0.0274(8) Uani 1 1 d . . .
H26 H 0.9379 1.0300 0.8883 0.033 Uiso 1 1 calc R . .
C27 C 1.1502(4) 0.4896(3) 0.7065(2) 0.0256(7) Uani 1 1 d . . .
C28 C 1.2502(5) 0.3723(3) 0.6661(3) 0.0375(9) Uani 1 1 d . . .
H28A H 1.2443 0.3758 0.6032 0.056 Uiso 1 1 calc R . .
H28B H 1.2082 0.3118 0.6885 0.056 Uiso 1 1 calc R . .
H28C H 1.3630 0.3532 0.6804 0.056 Uiso 1 1 calc R . .
C29 C 0.5423(4) 0.7558(3) 0.9156(2) 0.0204(6) Uani 1 1 d . . .
C30 C 0.4474(4) 0.8665(3) 0.9658(2) 0.0281(7) Uani 1 1 d . . .
H30A H 0.3342 0.8916 0.9512 0.042 Uiso 1 1 calc R . .
H30B H 0.4930 0.9281 0.9510 0.042 Uiso 1 1 calc R . .
H30C H 0.4536 0.8516 1.0279 0.042 Uiso 1 1 calc R . .
C31 C 0.0547(4) 0.3982(3) 0.31179(19) 0.0182(6) Uani 1 1 d . . .
C32 C -0.0600(4) 0.3456(3) 0.3310(2) 0.0194(6) Uani 1 1 d . . .
C33 C -0.1438(4) 0.3670(3) 0.4127(2) 0.0234(6) Uani 1 1 d . . .
C34 C -0.1094(5) 0.4443(3) 0.4682(2) 0.0253(7) Uani 1 1 d . . .
H34 H -0.1675 0.4616 0.5230 0.030 Uiso 1 1 calc R . .
C35 C 0.0056(4) 0.4979(3) 0.4477(2) 0.0234(7) Uani 1 1 d . . .
C36 C 0.0926(4) 0.4713(3) 0.3676(2) 0.0195(6) Uani 1 1 d . . .
C37 C -0.2691(5) 0.3118(4) 0.4385(3) 0.0325(8) Uani 1 1 d . . .
H37A H -0.3117 0.3356 0.4979 0.049 Uiso 1 1 calc R . .
H37B H -0.2198 0.2265 0.4348 0.049 Uiso 1 1 calc R . .
H37C H -0.3574 0.3374 0.3995 0.049 Uiso 1 1 calc R . .
C38 C 0.0347(6) 0.5828(4) 0.5100(2) 0.0308(8) Uani 1 1 d . . .
H38A H 0.1485 0.5550 0.5236 0.046 Uiso 1 1 calc R . .
H38B H -0.0339 0.5885 0.5632 0.046 Uiso 1 1 calc R . .
H38C H 0.0084 0.6599 0.4837 0.046 Uiso 1 1 calc R . .
C39 C -0.0888(4) 0.2733(3) 0.2581(2) 0.0224(6) Uani 1 1 d . . .
H39A H -0.1012 0.2004 0.2811 0.027 Uiso 1 1 calc R . .
H39B H -0.1891 0.3180 0.2306 0.027 Uiso 1 1 calc R . .
C40 C 0.2304(4) 0.5120(3) 0.3359(2) 0.0214(6) Uani 1 1 d . . .
H40A H 0.2074 0.5944 0.3540 0.026 Uiso 1 1 calc R . .
H40B H 0.3315 0.4636 0.3611 0.026 Uiso 1 1 calc R . .
C41 C 0.1635(5) 0.1879(4) 0.0457(2) 0.0339(8) Uani 1 1 d . . .
H41A H 0.2384 0.1140 0.0657 0.051 Uiso 1 1 calc R . .
H41B H 0.2136 0.2487 0.0479 0.051 Uiso 1 1 calc R . .
H41C H 0.1384 0.1777 -0.0138 0.051 Uiso 1 1 calc R . .
C42 C 0.0081(5) 0.2240(3) 0.1040(2) 0.0220(7) Uani 1 1 d . . .
H42 H -0.0654 0.3000 0.0829 0.026 Uiso 1 1 calc R . .
C43 C -0.0776(4) 0.1353(3) 0.0998(2) 0.0213(6) Uani 1 1 d . . .
C44 C -0.0027(5) 0.0186(3) 0.1221(3) 0.0303(8) Uani 1 1 d . . .
H44 H 0.1025 -0.0054 0.1430 0.036 Uiso 1 1 calc R . .
C45 C -0.0814(6) -0.0620(4) 0.1137(3) 0.0405(10) Uani 1 1 d . . .
H45 H -0.0301 -0.1412 0.1286 0.049 Uiso 1 1 calc R . .
C46 C -0.2347(7) -0.0268(4) 0.0836(3) 0.0462(11) Uani 1 1 d . . .
H46 H -0.2882 -0.0824 0.0781 0.055 Uiso 1 1 calc R . .
C47 C -0.3117(6) 0.0882(4) 0.0614(3) 0.0428(10) Uani 1 1 d . . .
H47 H -0.4169 0.1117 0.0405 0.051 Uiso 1 1 calc R . .
C48 C -0.2313(5) 0.1688(4) 0.0702(3) 0.0328(8) Uani 1 1 d . . .
H48 H -0.2832 0.2481 0.0555 0.039 Uiso 1 1 calc R . .
C49 C 0.4220(5) 0.4823(3) 0.1057(2) 0.0316(8) Uani 1 1 d . . .
H49A H 0.3958 0.4128 0.0904 0.047 Uiso 1 1 calc R . .
H49B H 0.5313 0.4740 0.0821 0.047 Uiso 1 1 calc R . .
H49C H 0.3442 0.5518 0.0817 0.047 Uiso 1 1 calc R . .
C50 C 0.4139(4) 0.4955(3) 0.2038(2) 0.0207(6) Uani 1 1 d . . .
H50 H 0.4941 0.4237 0.2266 0.025 Uiso 1 1 calc R . .
C51 C 0.4566(4) 0.6001(3) 0.2323(2) 0.0203(6) Uani 1 1 d . . .
C52 C 0.3687(5) 0.7136(3) 0.2064(3) 0.0274(7) Uani 1 1 d . . .
H52 H 0.2804 0.7258 0.1710 0.033 Uiso 1 1 calc R . .
C53 C 0.4110(6) 0.8070(3) 0.2326(3) 0.0371(10) Uani 1 1 d . . .
H53 H 0.3529 0.8834 0.2142 0.045 Uiso 1 1 calc R . .
C54 C 0.5375(5) 0.7905(3) 0.2856(3) 0.0375(9) Uani 1 1 d . . .
H54 H 0.5635 0.8558 0.3049 0.045 Uiso 1 1 calc R . .
C55 C 0.6263(5) 0.6788(4) 0.3106(3) 0.0349(9) Uani 1 1 d . . .
H55 H 0.7155 0.6671 0.3453 0.042 Uiso 1 1 calc R . .
C56 C 0.5841(4) 0.5846(3) 0.2846(2) 0.0254(7) Uani 1 1 d . . .
H56 H 0.6433 0.5083 0.3029 0.031 Uiso 1 1 calc R . .
C57 C -0.0697(4) 0.5880(3) 0.1310(2) 0.0225(6) Uani 1 1 d . . .
C58 C -0.2208(4) 0.6407(3) 0.0832(2) 0.0252(7) Uani 1 1 d . . .
H58A H -0.2994 0.7028 0.1189 0.038 Uiso 1 1 calc R . .
H58B H -0.2672 0.5800 0.0707 0.038 Uiso 1 1 calc R . .
H58C H -0.1938 0.6735 0.0289 0.038 Uiso 1 1 calc R . .
C59 C 0.4159(5) 0.1525(3) 0.2612(2) 0.0279(7) Uani 1 1 d . . .
C60 C 0.5796(6) 0.1030(4) 0.2989(4) 0.0430(11) Uani 1 1 d . . .
H60A H 0.5716 0.1307 0.3588 0.065 Uiso 1 1 calc R . .
H60B H 0.6585 0.1291 0.2649 0.065 Uiso 1 1 calc R . .
H60C H 0.6144 0.0174 0.2972 0.065 Uiso 1 1 calc R . .
N1 N 0.6900(4) 0.5251(3) 0.7919(2) 0.0185(6) Uani 1 1 d . . .
N2 N 0.9496(4) 0.7523(3) 0.7798(2) 0.0205(6) Uani 1 1 d . . .
N3 N 0.0517(4) 0.2446(3) 0.1933(2) 0.0195(7) Uani 1 1 d . . .
N4 N 0.2500(4) 0.5013(3) 0.2388(2) 0.0175(5) Uani 1 1 d . . .
O1 O 1.0070(3) 0.4950(2) 0.73579(16) 0.0234(5) Uani 1 1 d . . .
O2 O 1.2065(3) 0.5690(2) 0.70765(18) 0.0308(5) Uani 1 1 d . . .
O3 O 0.6712(3) 0.7603(2) 0.87268(15) 0.0213(4) Uani 1 1 d . . .
O4 O 0.4956(3) 0.6717(2) 0.91932(17) 0.0289(5) Uani 1 1 d . . .
O5 O -0.0272(3) 0.4763(2) 0.14046(16) 0.0229(5) Uani 1 1 d . . .
O6 O 0.0024(4) 0.6507(2) 0.1561(2) 0.0376(7) Uani 1 1 d . . .
O7 O 0.3721(3) 0.2635(2) 0.24913(16) 0.0234(5) Uani 1 1 d . . .
O8 O 0.3386(4) 0.0892(2) 0.2436(3) 0.0457(8) Uani 1 1 d . . .
C61 C -0.0570(14) -0.1597(10) 0.3421(7) 0.047(2) Uiso 0.500(11) 1 d P A 1
C62 C -0.0014(14) -0.0654(10) 0.3726(7) 0.047(3) Uiso 0.500(11) 1 d P A 1
O9 O 0.0374(18) 0.0112(12) 0.4539(9) 0.104(4) Uiso 0.500(11) 1 d P A 1
C63 C 0.120(4) 0.100(3) 0.524(2) 0.134(9) Uiso 0.500(11) 1 d P A 1
C64 C -0.002(4) 0.162(3) 0.589(2) 0.137(9) Uiso 0.500(11) 1 d P A 1
C61A C -0.014(3) -0.1196(19) 0.3551(13) 0.089(5) Uiso 0.500(11) 1 d P A 2
C62A C 0.1052(17) -0.1062(11) 0.4360(8) 0.061(3) Uiso 0.500(11) 1 d P A 2
O9A O 0.1444(15) 0.0022(10) 0.4981(7) 0.081(3) Uiso 0.500(11) 1 d P A 2
C63A C 0.2194(18) 0.0638(12) 0.4474(9) 0.064(3) Uiso 0.500(11) 1 d P A 2
C64A C 0.242(2) 0.1594(14) 0.4960(10) 0.075(4) Uiso 0.500(11) 1 d P A 2
Rh1 Rh 0.833625(19) 0.630479(15) 0.799359(12) 0.01703(7) Uani 1 1 d . . .
Rh2 Rh 0.166013(17) 0.369706(13) 0.200740(11) 0.01572(7) Uani 1 1 d . . .
H103 H 0.200(6) 0.545(4) 0.221(3) 0.025(13) Uiso 1 1 d . . .
H104 H 0.131(5) 0.184(3) 0.213(2) 0.011(9) Uiso 1 1 d . . .
H101 H 1.023(6) 0.717(4) 0.756(3) 0.017 Uiso 1 1 d . . .
H100 H 0.611(6) 0.568(4) 0.835(3) 0.019(10) Uiso 1 1 d . . .

loop_
_atom_site_aniso_label
_atom_site_aniso_U_11
_atom_site_aniso_U_22
_atom_site_aniso_U_33
_atom_site_aniso_U_23
_atom_site_aniso_U_13
_atom_site_aniso_U_12
C1 0.0132(13) 0.0233(14) 0.0167(13) 0.0006(10) -0.0008(11) -0.0049(11)
C2 0.0144(14) 0.0256(15) 0.0204(14) 0.0008(11) -0.0004(11) -0.0066(12)
C3 0.0180(15) 0.0316(16) 0.0214(15) -0.0006(12) -0.0020(12) -0.0085(13)
C4 0.0220(16) 0.0328(17) 0.0201(15) 0.0028(12) 0.0000(12) -0.0067(13)
C5 0.0224(16) 0.0309(17) 0.0212(15) 0.0044(12) 0.0015(13) -0.0092(13)
C6 0.0161(15) 0.0243(16) 0.0222(15) -0.0031(12) 0.0020(12) -0.0066(12)
C7 0.0270(18) 0.042(2) 0.0270(17) 0.0011(14) -0.0073(14) -0.0165(16)
C8 0.039(2) 0.037(2) 0.036(2) 0.0126(16) -0.0051(17) -0.0181(17)
C9 0.0194(15) 0.0265(16) 0.0234(15) 0.0002(12) -0.0010(12) -0.0104(13)
C10 0.0241(17) 0.0235(16) 0.0277(16) 0.0032(12) -0.0045(13) -0.0103(13)
C11 0.0304(19) 0.0340(18) 0.0254(16) 0.0060(13) -0.0077(14) -0.0141(15)
C12 0.0173(14) 0.0216(15) 0.0228(15) 0.0008(11) 0.0007(12) -0.0062(12)
C13 0.0214(16) 0.0233(15) 0.0227(15) 0.0035(12) -0.0034(12) -0.0090(12)
C14 0.0252(17) 0.0277(16) 0.0270(16) -0.0017(13) 0.0047(13) -0.0115(13)
C15 0.0290(19) 0.037(2) 0.0317(18) -0.0042(15) 0.0069(15) -0.0174(16)
C16 0.036(2) 0.036(2) 0.038(2) -0.0008(16) 0.0024(17) -0.0214(17)
C17 0.036(2) 0.0283(18) 0.047(2) -0.0055(16) -0.0032(18) -0.0156(16)
C18 0.0245(18) 0.0218(16) 0.039(2) -0.0015(14) -0.0016(15) -0.0063(14)
C19 0.0287(18) 0.0360(19) 0.0253(17) 0.0030(13) -0.0055(14) -0.0160(15)
C20 0.0194(16) 0.0278(17) 0.0223(16) -0.0030(13) -0.0013(12) -0.0074(13)
C21 0.0162(15) 0.0256(16) 0.0259(16) -0.0037(12) -0.0004(12) -0.0074(13)
C22 0.0191(15) 0.0260(16) 0.0283(16) -0.0059(12) 0.0005(13) -0.0070(13)
C23 0.0202(16) 0.0336(18) 0.0298(17) -0.0055(13) 0.0013(13) -0.0111(14)
C24 0.033(2) 0.0336(19) 0.0344(19) -0.0032(15) -0.0019(15) -0.0204(16)
C25 0.0261(19) 0.0246(17) 0.043(2) -0.0118(15) -0.0059(17) -0.0056(15)
C26 0.0207(17) 0.0298(19) 0.0317(19) -0.0061(15) -0.0016(15) -0.0083(14)
C27 0.0193(16) 0.0314(17) 0.0223(15) -0.0016(12) 0.0016(12) -0.0042(13)
C28 0.029(2) 0.0283(18) 0.049(2) -0.0084(16) 0.0107(17) -0.0033(15)
C29 0.0147(14) 0.0278(15) 0.0165(13) -0.0024(11) -0.0009(11) -0.0041(12)
C30 0.0213(17) 0.0298(17) 0.0300(17) -0.0070(13) 0.0025(13) -0.0050(13)
C31 0.0185(14) 0.0179(13) 0.0178(13) 0.0004(10) 0.0001(11) -0.0057(11)
C32 0.0178(14) 0.0179(14) 0.0210(14) -0.0014(11) 0.0004(11) -0.0041(11)
C33 0.0193(15) 0.0236(15) 0.0265(16) 0.0035(12) 0.0029(13) -0.0067(12)
C34 0.0261(18) 0.0307(17) 0.0168(15) -0.0004(12) 0.0008(13) -0.0068(14)
C35 0.0234(17) 0.0252(15) 0.0193(15) -0.0006(12) -0.0001(13) -0.0052(13)
C36 0.0187(14) 0.0204(14) 0.0194(14) -0.0006(11) -0.0016(11) -0.0066(11)
C37 0.0283(19) 0.037(2) 0.0343(19) -0.0013(15) 0.0104(15) -0.0159(16)
C38 0.035(2) 0.039(2) 0.0201(17) -0.0105(15) 0.0041(15) -0.0165(17)
C39 0.0213(16) 0.0223(15) 0.0262(16) -0.0035(12) 0.0033(12) -0.0116(13)
C40 0.0210(15) 0.0256(15) 0.0206(14) -0.0030(11) -0.0023(12) -0.0115(12)
C41 0.039(2) 0.050(2) 0.0229(16) -0.0105(15) 0.0059(15) -0.0306(18)
C42 0.0282(18) 0.0205(15) 0.0207(15) 0.0043(12) -0.0051(13) -0.0121(13)
C43 0.0223(15) 0.0196(14) 0.0235(15) -0.0006(11) -0.0008(12) -0.0090(12)
C44 0.030(2) 0.0212(16) 0.041(2) 0.0017(14) -0.0120(17) -0.0084(14)
C45 0.056(3) 0.0228(17) 0.048(2) 0.0010(16) -0.008(2) -0.0203(18)
C46 0.058(3) 0.039(2) 0.058(3) 0.0055(19) -0.018(2) -0.036(2)
C47 0.034(2) 0.050(3) 0.053(3) 0.008(2) -0.015(2) -0.025(2)
C48 0.0257(18) 0.0321(19) 0.043(2) 0.0065(16) -0.0074(16) -0.0123(15)
C49 0.037(2) 0.0345(19) 0.0288(17) -0.0092(14) 0.0121(15) -0.0223(16)
C50 0.0147(14) 0.0184(14) 0.0290(16) -0.0005(11) 0.0008(12) -0.0060(11)
C51 0.0173(15) 0.0186(14) 0.0249(15) -0.0013(11) 0.0023(12) -0.0064(12)
C52 0.0212(17) 0.0203(17) 0.040(2) 0.0036(15) -0.0046(15) -0.0063(14)
C53 0.037(2) 0.0175(17) 0.057(3) -0.0011(16) -0.004(2) -0.0089(15)
C54 0.036(2) 0.0285(18) 0.054(2) -0.0121(16) -0.0017(18) -0.0196(16)
C55 0.035(2) 0.040(2) 0.037(2) -0.0040(16) -0.0057(16) -0.0217(18)
C56 0.0209(16) 0.0261(16) 0.0291(16) 0.0017(12) -0.0017(13) -0.0077(13)
C57 0.0263(16) 0.0206(14) 0.0209(14) 0.0011(11) 0.0008(12) -0.0086(12)
C58 0.0258(17) 0.0201(15) 0.0298(17) 0.0025(12) -0.0063(13) -0.0070(13)
C59 0.0266(18) 0.0214(15) 0.0365(18) 0.0014(13) -0.0073(15) -0.0082(13)
C60 0.032(2) 0.0247(18) 0.075(3) 0.0113(19) -0.025(2) -0.0098(16)
N1 0.0145(14) 0.0186(13) 0.0204(14) 0.0000(10) 0.0031(11) -0.0038(11)
N2 0.0133(13) 0.0244(14) 0.0241(16) 0.0010(11) -0.0019(12) -0.0066(11)
N3 0.0177(14) 0.0164(13) 0.0234(15) 0.0007(11) -0.0011(12) -0.0044(11)
N4 0.0160(13) 0.0146(12) 0.0209(14) 0.0014(10) -0.0006(11) -0.0038(11)
O1 0.0191(12) 0.0217(11) 0.0288(12) -0.0020(9) 0.0029(9) -0.0068(9)
O2 0.0200(12) 0.0336(13) 0.0386(14) -0.0066(11) 0.0070(10) -0.0101(10)
O3 0.0191(11) 0.0238(11) 0.0222(11) -0.0034(8) 0.0020(9) -0.0092(9)
O4 0.0226(13) 0.0311(13) 0.0327(13) -0.0061(10) 0.0075(10) -0.0103(10)
O5 0.0231(12) 0.0180(10) 0.0270(11) 0.0026(8) -0.0056(9) -0.0055(9)
O6 0.0374(16) 0.0190(12) 0.0588(18) 0.0100(11) -0.0247(14) -0.0092(11)
O7 0.0199(11) 0.0184(11) 0.0316(12) 0.0031(9) -0.0054(10) -0.0055(9)
O8 0.0339(16) 0.0192(12) 0.086(2) 0.0067(13) -0.0259(17) -0.0084(11)
Rh1 0.01313(12) 0.02062(12) 0.01765(12) 0.00045(8) -0.00056(8) -0.00613(9)
Rh2 0.01557(12) 0.01371(10) 0.01819(12) -0.00076(8) 0.00075(8) -0.00564(8)

loop_
_atom_type_symbol
_atom_type_description
_atom_type_scat_dispersion_real
_atom_type_scat_dispersion_imag
_atom_type_scat_source
C C 0.0033 0.0016 'International Tables Vol C Tables 4.2.6.8 and 6.1.1.4'
H H 0.0000 0.0000 'International Tables Vol C Tables 4.2.6.8 and 6.1.1.4'
N N 0.0061 0.0033 'International Tables Vol C Tables 4.2.6.8 and 6.1.1.4'
O O 0.0106 0.0060 'International Tables Vol C Tables 4.2.6.8 and 6.1.1.4'
Rh Rh -1.1178 0.9187 'International Tables Vol C Tables 4.2.6.8 and 6.1.1.4'

loop_
_geom_angle_atom_site_label_1
_geom_angle_atom_site_label_2
_geom_angle_atom_site_label_3
_geom_angle
C6 C1 C2 124.5(3)
C6 C1 Rh1 117.4(2)
C2 C1 Rh1 118.1(2)
C1 C2 C3 117.8(3)
C1 C2 C9 115.8(3)
C3 C2 C9 126.3(3)
C4 C3 C2 117.9(3)
C4 C3 C7 120.7(3)
C2 C3 C7 121.4(3)
C5 C4 C3 123.9(3)
C4 C5 C6 117.8(3)
C4 C5 C8 121.5(3)
C6 C5 C8 120.6(3)
C1 C6 C5 118.0(3)
C1 C6 C10 115.7(3)
C5 C6 C10 126.3(3)
N1 C9 C2 109.3(3)
C6 C10 N2 109.2(3)
N1 C12 C13 111.9(3)
N1 C12 C11 108.5(3)
C13 C12 C11 109.6(3)
C18 C13 C14 118.8(3)
C18 C13 C12 119.6(3)
C14 C13 C12 121.5(3)
C15 C14 C13 120.6(3)
C16 C15 C14 120.1(4)
C17 C16 C15 120.0(4)
C16 C17 C18 120.7(4)
C13 C18 C17 119.8(4)
N2 C20 C21 109.0(3)
N2 C20 C19 108.6(3)
C21 C20 C19 112.7(3)
C26 C21 C22 118.7(4)
C26 C21 C20 120.5(3)
C22 C21 C20 120.7(3)
C23 C22 C21 120.8(3)
C22 C23 C24 120.2(4)
C25 C24 C23 119.3(4)
C24 C25 C26 120.6(4)
C25 C26 C21 120.4(4)
O2 C27 O1 126.2(3)
O2 C27 C28 119.8(3)
O1 C27 C28 114.0(3)
O4 C29 O3 126.1(3)
O4 C29 C30 119.5(3)
O3 C29 C30 114.5(3)
C36 C31 C32 124.1(3)
C36 C31 Rh2 117.6(2)
C32 C31 Rh2 118.3(2)
C31 C32 C33 118.6(3)
C31 C32 C39 115.3(3)
C33 C32 C39 126.0(3)
C34 C33 C32 117.2(3)
C34 C33 C37 121.2(3)
C32 C33 C37 121.6(3)
C33 C34 C35 123.6(3)
C34 C35 C36 118.2(3)
C34 C35 C38 121.0(3)
C36 C35 C38 120.8(3)
C31 C36 C35 118.1(3)
C31 C36 C40 115.2(3)
C35 C36 C40 126.6(3)
N3 C39 C32 108.9(3)
N4 C40 C36 109.1(3)
N3 C42 C43 113.9(3)
N3 C42 C41 107.4(3)
C43 C42 C41 111.5(3)
C48 C43 C44 119.0(3)
C48 C43 C42 119.4(3)
C44 C43 C42 121.5(3)
C45 C44 C43 120.2(4)
C46 C45 C44 119.8(4)
C45 C46 C47 121.1(4)
C46 C47 C48 118.6(4)
C43 C48 C47 121.2(4)
N4 C50 C51 111.9(3)
N4 C50 C49 108.7(3)
C51 C50 C49 112.3(3)
C56 C51 C52 119.1(3)
C56 C51 C50 119.9(3)
C52 C51 C50 121.0(3)
C53 C52 C51 119.8(4)
C52 C53 C54 120.6(4)
C53 C54 C55 120.1(4)
C56 C55 C54 119.5(4)
C55 C56 C51 120.9(3)
O6 C57 O5 125.7(3)
O6 C57 C58 119.7(3)
O5 C57 C58 114.7(3)
O8 C59 O7 125.5(3)
O8 C59 C60 121.1(3)
O7 C59 C60 113.4(3)
C12 N1 C9 111.8(3)
C12 N1 Rh1 117.0(2)
C9 N1 Rh1 109.9(2)
C20 N2 C10 112.3(3)
C20 N2 Rh1 117.7(2)
C10 N2 Rh1 108.8(2)
C39 N3 C42 112.8(3)
C39 N3 Rh2 109.7(2)
C42 N3 Rh2 114.5(2)
C50 N4 C40 112.9(3)
C50 N4 Rh2 117.2(2)
C40 N4 Rh2 108.3(2)
C27 O1 Rh1 128.3(2)
C29 O3 Rh1 127.0(2)
C57 O5 Rh2 128.1(2)
C59 O7 Rh2 128.6(2)
C61 C62 O9 150.4(10)
C62 O9 C63 165.6(15)
C64 C63 O9 110(2)
C61A C62A O9A 140.7(11)
C63A O9A C62A 110.6(10)
O9A C63A C64A 111.5(13)
C1 Rh1 O3 90.48(12)
C1 Rh1 O1 94.71(12)
O3 Rh1 O1 174.80(9)
C1 Rh1 N2 83.19(13)
O3 Rh1 N2 83.73(12)
O1 Rh1 N2 96.49(13)
C1 Rh1 N1 82.86(13)
O3 Rh1 N1 96.51(12)
O1 Rh1 N1 84.54(12)
N2 Rh1 N1 166.05(11)
C31 Rh2 O7 92.32(12)
C31 Rh2 O5 93.49(12)
O7 Rh2 O5 174.06(10)
C31 Rh2 N4 83.28(13)
O7 Rh2 N4 83.49(11)
O5 Rh2 N4 95.97(11)
C31 Rh2 N3 82.30(14)
O7 Rh2 N3 96.80(12)
O5 Rh2 N3 85.20(12)
N4 Rh2 N3 165.57(12)

loop_
_geom_bond_atom_site_label_1
_geom_bond_atom_site_label_2
_geom_bond_distance
C1 C6 1.380(5)
C1 C2 1.384(5)
C1 Rh1 1.904(3)
C2 C3 1.408(4)
C2 C9 1.513(5)
C3 C4 1.391(5)
C3 C7 1.504(5)
C4 C5 1.391(5)
C5 C6 1.410(5)
C5 C8 1.513(5)
C6 C10 1.506(5)
C9 N1 1.504(4)
C10 N2 1.507(4)
C11 C12 1.534(4)
C12 N1 1.490(4)
C12 C13 1.517(5)
C13 C18 1.393(5)
C13 C14 1.401(5)
C14 C15 1.386(5)
C15 C16 1.381(6)
C16 C17 1.376(6)
C17 C18 1.394(6)
C19 C20 1.523(5)
C20 N2 1.502(5)
C20 C21 1.518(5)
C21 C26 1.389(5)
C21 C22 1.400(5)
C22 C23 1.375(5)
C23 C24 1.394(5)
C24 C25 1.383(6)
C25 C26 1.387(6)
C27 O2 1.224(5)
C27 O1 1.293(5)
C27 C28 1.514(5)
C29 O4 1.221(5)
C29 O3 1.296(4)
C29 C30 1.512(5)
C31 C36 1.374(4)
C31 C32 1.381(5)
C31 Rh2 1.901(3)
C32 C33 1.406(5)
C32 C39 1.517(4)
C33 C34 1.394(5)
C33 C37 1.503(5)
C34 C35 1.395(5)
C35 C36 1.397(5)
C35 C38 1.508(5)
C36 C40 1.511(5)
C39 N3 1.490(5)
C40 N4 1.505(4)
C41 C42 1.526(5)
C42 N3 1.503(5)
C42 C43 1.510(5)
C43 C48 1.383(5)
C43 C44 1.400(5)
C44 C45 1.386(6)
C45 C46 1.382(7)
C46 C47 1.385(7)
C47 C48 1.398(6)
C49 C50 1.524(5)
C50 N4 1.488(4)
C50 C51 1.514(5)
C51 C56 1.386(5)
C51 C52 1.407(5)
C52 C53 1.375(6)
C53 C54 1.384(6)
C54 C55 1.386(6)
C55 C56 1.384(5)
C57 O6 1.220(4)
C57 O5 1.292(4)
C57 C58 1.508(5)
C59 O8 1.226(5)
C59 O7 1.287(4)
C59 C60 1.516(5)
N1 Rh1 2.085(3)
N2 Rh1 2.072(3)
N3 Rh2 2.090(3)
N4 Rh2 2.073(3)
O1 Rh1 2.037(2)
O3 Rh1 2.030(2)
O5 Rh2 2.037(2)
O7 Rh2 2.026(2)
C61 C62 1.477(16)
C62 O9 1.687(18)
O9 C63 1.86(3)
C63 C64 1.44(4)
C61A C62A 1.72(3)
C62A O9A 1.769(18)
O9A C63A 1.370(19)
C63A C64A 1.46(2)
